data_7233898
loop_
_publ_author_name
'Dou Ma'
'Xia Li'
'Rui Huo'

_publ_section_title
;
 A high-efficiency white light-emitting lanthanide-organic framework
 assembled from 4,4'-oxybis(benzoic acid), 1,10-phenanthroline and oxalate
;
_journal_name_full 'Journal of Materials Chemistry C'
_journal_page_first 9073
_journal_page_last 9076
_journal_paper_doi 10.1039/C4TC01409J
_journal_volume 2
_journal_year 2014
_chemical_formula_sum 'C27 H16 Eu N2 O7'
_chemical_formula_weight 632.38
_space_group_IT_number 2
_space_group_name_Hall '-P 1'
_space_group_name_H-M_alt 'P -1'
_symmetry_space_group_name_H-M 'P -1'
_atom_sites_solution_hydrogens geom
_atom_sites_solution_primary direct
_atom_sites_solution_secondary difmap
_cell_angle_alpha 76.9420(10)
_cell_angle_beta 83.0650(10)
_cell_angle_gamma 65.9260(10)
_cell_formula_units_Z 2
_cell_length_a 10.5419(8)
_cell_length_b 10.7871(7)
_cell_length_c 11.8223(8)
_cell_measurement_temperature 296(2)
_cell_volume 1195.10(14)
_computing_structure_refinement 'SHELXL-97 (Sheldrick, 1997)'
_computing_structure_solution 'SHELXS-97 (Sheldrick, 1990)'
_diffrn_ambient_temperature 296(2)
_diffrn_measured_fraction_theta_full 0.990
_diffrn_measured_fraction_theta_max 0.990
_diffrn_radiation_monochromator graphite
_diffrn_radiation_source 'fine-focus sealed tube'
_diffrn_radiation_type MoK\a
_diffrn_radiation_wavelength 0.71073
_diffrn_reflns_av_R_equivalents 0.0263
_diffrn_reflns_av_sigmaI/netI 0.0565
_diffrn_reflns_limit_h_max 12
_diffrn_reflns_limit_h_min -10
_diffrn_reflns_limit_k_max 12
_diffrn_reflns_limit_k_min -12
_diffrn_reflns_limit_l_max 14
_diffrn_reflns_limit_l_min -7
_diffrn_reflns_number 5982
_diffrn_reflns_theta_full 25.00
_diffrn_reflns_theta_max 25.00
_diffrn_reflns_theta_min 1.77
_exptl_absorpt_coefficient_mu 2.675
_exptl_crystal_density_diffrn 1.757
_exptl_crystal_density_method 'not measured'
_exptl_crystal_F_000 622
_refine_diff_density_max 0.778
_refine_diff_density_min -0.660
_refine_diff_density_rms 0.144
_refine_ls_extinction_method none
_refine_ls_goodness_of_fit_ref 1.088
_refine_ls_hydrogen_treatment mixed
_refine_ls_matrix_type full
_refine_ls_number_parameters 334
_refine_ls_number_reflns 4161
_refine_ls_number_restraints 0
_refine_ls_restrained_S_all 1.088
_refine_ls_R_factor_all 0.0433
_refine_ls_R_factor_gt 0.0363
_refine_ls_shift/su_max 0.001
_refine_ls_shift/su_mean 0.000
_refine_ls_structure_factor_coef Fsqd
_refine_ls_weighting_details 'calc w=1/[\s^2^(Fo^2^)+(0.0525P)^2^+0.0000P] where P=(Fo^2^+2Fc^2^)/3'
_refine_ls_weighting_scheme calc
_refine_ls_wR_factor_gt 0.0862
_refine_ls_wR_factor_ref 0.1012
_reflns_number_gt 3683
_reflns_number_total 4161
_reflns_threshold_expression >2sigma(I)
_cod_data_source_file 1000001.cif
_cod_data_source_block PCOD1000001
_cod_original_sg_symbol_H-M P-1
_cod_database_code 7233898

loop_
_symmetry_equiv_pos_as_xyz
'x, y, z'
'-x, -y, -z'

loop_
_atom_site_label
_atom_site_type_symbol
_atom_site_fract_x
_atom_site_fract_y
_atom_site_fract_z
_atom_site_U_iso_or_equiv
_atom_site_adp_type
_atom_site_occupancy
_atom_site_symmetry_multiplicity
_atom_site_calc_flag
_atom_site_refinement_flags
_atom_site_disorder_assembly
_atom_site_disorder_group
Eu1 Eu 0.98944(3) 0.25073(3) 0.09871(2) 0.02584(12) Uani 1 1 d . . .
O1 O 0.8442(4) 0.2385(5) 0.2726(4) 0.0415(11) Uani 1 1 d . . .
O2 O 0.7370(4) 0.3853(4) 0.1186(4) 0.0413(11) Uani 1 1 d . . .
O3 O 0.2290(5) 0.2790(5) 0.4055(4) 0.0516(14) Uani 1 1 d . . .
O4 O 0.0086(5) 0.5575(4) 0.8458(4) 0.0386(10) Uani 1 1 d . . .
O5 O -0.0324(4) 0.3687(5) 0.9070(3) 0.0378(10) Uani 1 1 d . . .
O6 O 0.8754(4) -0.0690(4) 0.0083(4) 0.0407(11) Uani 1 1 d . . .
O7 O 0.8719(4) 0.1056(5) 0.0816(4) 0.0480(13) Uani 1 1 d . . .
N1 N 1.2448(5) 0.2195(5) 0.0850(4) 0.0334(12) Uani 1 1 d . . .
N2 N 1.1533(5) 0.0483(6) 0.2426(5) 0.0408(13) Uani 1 1 d . . .
C1 C 1.2924(6) 0.3078(7) 0.0145(6) 0.0393(15) Uani 1 1 d . . .
H1A H 1.2279 0.3919 -0.0225 0.047 Uiso 1 1 calc R . .
C2 C 1.4317(7) 0.2813(7) -0.0066(6) 0.0446(17) Uani 1 1 d . . .
H2A H 1.4590 0.3448 -0.0593 0.053 Uiso 1 1 calc R . .
C3 C 1.5284(7) 0.1635(7) 0.0491(6) 0.0454(17) Uani 1 1 d . . .
H3A H 1.6225 0.1452 0.0356 0.054 Uiso 1 1 calc R . .
C4 C 1.4854(6) 0.0705(7) 0.1265(6) 0.0378(15) Uani 1 1 d . . .
C5 C 1.5801(7) -0.0584(8) 0.1889(6) 0.0505(18) Uani 1 1 d . . .
H5A H 1.6752 -0.0803 0.1801 0.061 Uiso 1 1 calc R . .
C6 C 1.5329(8) -0.1482(8) 0.2602(7) 0.060(2) Uani 1 1 d . . .
H6A H 1.5966 -0.2335 0.2959 0.071 Uiso 1 1 calc R . .
C7 C 1.3888(7) -0.1162(7) 0.2822(6) 0.0440(16) Uani 1 1 d . . .
C8 C 1.3376(9) -0.2013(8) 0.3630(7) 0.065(2) Uani 1 1 d . . .
H8A H 1.3986 -0.2842 0.4046 0.078 Uiso 1 1 calc R . .
C9 C 1.1961(10) -0.1626(9) 0.3811(8) 0.082(3) Uani 1 1 d . . .
H9A H 1.1601 -0.2202 0.4326 0.099 Uiso 1 1 calc R . .
C10 C 1.1091(8) -0.0362(8) 0.3210(7) 0.060(2) Uani 1 1 d . . .
H10A H 1.0139 -0.0085 0.3362 0.073 Uiso 1 1 calc R . .
C11 C 1.2912(6) 0.0082(6) 0.2247(5) 0.0353(14) Uani 1 1 d . . .
C12 C 1.3400(6) 0.1005(6) 0.1430(5) 0.0333(14) Uani 1 1 d . . .
C13 C 0.9279(6) 0.0096(6) 0.0265(5) 0.0304(13) Uani 1 1 d . . .
C14 C 0.7340(6) 0.3119(6) 0.2171(5) 0.0329(14) Uani 1 1 d . . .
C15 C 0.5985(6) 0.3069(6) 0.2693(5) 0.0317(14) Uani 1 1 d . . .
C16 C 0.5988(7) 0.2060(8) 0.3626(6) 0.0480(18) Uani 1 1 d . . .
H16A H 0.6824 0.1419 0.3948 0.058 Uiso 1 1 calc R . .
C17 C 0.4744(8) 0.1991(8) 0.4095(6) 0.0522(19) Uani 1 1 d . . .
H17A H 0.4743 0.1311 0.4739 0.063 Uiso 1 1 calc R . .
C18 C 0.3522(7) 0.2918(7) 0.3614(6) 0.0388(16) Uani 1 1 d . . .
C19 C 0.3504(7) 0.3926(8) 0.2662(6) 0.0483(18) Uani 1 1 d . . .
H19A H 0.2670 0.4551 0.2326 0.058 Uiso 1 1 calc R . .
C20 C 0.4746(7) 0.3992(7) 0.2216(6) 0.0444(17) Uani 1 1 d . . .
H20A H 0.4746 0.4678 0.1577 0.053 Uiso 1 1 calc R . .
C21 C 0.1781(6) 0.3214(7) 0.5095(5) 0.0360(15) Uani 1 1 d . . .
C22 C 0.1844(6) 0.4379(6) 0.5333(5) 0.0345(14) Uani 1 1 d . . .
H22A H 0.2268 0.4877 0.4797 0.041 Uiso 1 1 calc R . .
C23 C 0.1279(6) 0.4815(6) 0.6368(5) 0.0339(14) Uani 1 1 d . . .
H23A H 0.1299 0.5617 0.6518 0.041 Uiso 1 1 calc R . .
C24 C 0.0676(6) 0.4032(6) 0.7186(5) 0.0292(13) Uani 1 1 d . . .
C25 C 0.0648(7) 0.2851(7) 0.6934(5) 0.0370(15) Uani 1 1 d . . .
H25A H 0.0255 0.2325 0.7474 0.044 Uiso 1 1 calc R . .
C26 C 0.1193(7) 0.2443(7) 0.5896(6) 0.0393(16) Uani 1 1 d . . .
H26A H 0.1164 0.1649 0.5736 0.047 Uiso 1 1 calc R . .
C27 C 0.0112(6) 0.4477(6) 0.8330(5) 0.0283(13) Uani 1 1 d . . .

loop_
_atom_site_aniso_label
_atom_site_aniso_U_11
_atom_site_aniso_U_22
_atom_site_aniso_U_33
_atom_site_aniso_U_23
_atom_site_aniso_U_13
_atom_site_aniso_U_12
Eu1 0.01821(17) 0.02862(19) 0.0324(2) -0.01103(13) 0.00560(11) -0.01004(13)
O1 0.022(2) 0.061(3) 0.038(3) -0.012(2) 0.0065(19) -0.015(2)
O2 0.027(2) 0.035(2) 0.048(3) -0.001(2) 0.0103(19) -0.006(2)
O3 0.045(3) 0.093(4) 0.043(3) -0.039(3) 0.025(2) -0.048(3)
O4 0.043(3) 0.041(3) 0.042(3) -0.023(2) 0.007(2) -0.022(2)
O5 0.037(3) 0.049(3) 0.029(2) -0.012(2) 0.0113(19) -0.020(2)
O6 0.026(2) 0.045(3) 0.067(3) -0.032(2) 0.012(2) -0.022(2)
O7 0.023(2) 0.057(3) 0.079(4) -0.044(3) 0.023(2) -0.022(2)
N1 0.022(3) 0.034(3) 0.044(3) -0.011(2) 0.001(2) -0.009(2)
N2 0.029(3) 0.043(3) 0.048(3) -0.002(3) -0.002(2) -0.015(3)
C1 0.023(3) 0.038(4) 0.055(4) -0.008(3) 0.000(3) -0.011(3)
C2 0.032(4) 0.050(4) 0.059(5) -0.010(4) 0.003(3) -0.024(3)
C3 0.022(3) 0.057(5) 0.062(5) -0.020(4) 0.008(3) -0.018(3)
C4 0.028(3) 0.043(4) 0.041(4) -0.017(3) -0.001(3) -0.007(3)
C5 0.025(4) 0.061(5) 0.056(5) -0.013(4) -0.005(3) -0.006(3)
C6 0.032(4) 0.052(5) 0.073(6) -0.007(4) -0.011(4) 0.004(4)
C7 0.039(4) 0.044(4) 0.046(4) -0.006(3) -0.010(3) -0.012(3)
C8 0.055(5) 0.050(5) 0.075(6) 0.010(4) -0.026(4) -0.010(4)
C9 0.062(6) 0.071(6) 0.087(7) 0.040(5) -0.010(5) -0.027(5)
C10 0.039(4) 0.055(5) 0.069(5) 0.019(4) -0.006(4) -0.015(4)
C11 0.031(4) 0.040(4) 0.040(4) -0.015(3) -0.007(3) -0.014(3)
C12 0.023(3) 0.036(3) 0.037(4) -0.014(3) -0.001(3) -0.005(3)
C13 0.021(3) 0.029(3) 0.042(4) -0.014(3) 0.010(3) -0.010(3)
C14 0.028(3) 0.031(3) 0.040(4) -0.016(3) 0.009(3) -0.010(3)
C15 0.025(3) 0.039(4) 0.034(3) -0.016(3) 0.009(3) -0.014(3)
C16 0.034(4) 0.060(5) 0.050(4) -0.012(4) 0.004(3) -0.019(4)
C17 0.048(5) 0.064(5) 0.043(4) -0.002(4) 0.014(3) -0.029(4)
C18 0.031(4) 0.061(4) 0.038(4) -0.028(3) 0.016(3) -0.026(3)
C19 0.027(4) 0.059(5) 0.051(5) -0.010(4) 0.002(3) -0.010(3)
C20 0.036(4) 0.051(4) 0.042(4) 0.000(3) 0.004(3) -0.019(3)
C21 0.026(3) 0.056(4) 0.032(3) -0.023(3) 0.007(3) -0.017(3)
C22 0.037(4) 0.039(4) 0.031(3) -0.007(3) 0.008(3) -0.021(3)
C23 0.038(4) 0.026(3) 0.033(3) -0.006(3) 0.005(3) -0.009(3)
C24 0.022(3) 0.035(3) 0.030(3) -0.011(3) 0.004(2) -0.011(3)
C25 0.037(4) 0.041(4) 0.037(4) -0.013(3) 0.014(3) -0.021(3)
C26 0.040(4) 0.048(4) 0.045(4) -0.028(3) 0.012(3) -0.026(3)
C27 0.018(3) 0.037(3) 0.029(3) -0.014(3) 0.001(2) -0.006(3)

loop_
_atom_type_symbol
_atom_type_description
_atom_type_scat_dispersion_real
_atom_type_scat_dispersion_imag
_atom_type_scat_source
C C 0.0033 0.0016 'International Tables Vol C Tables 4.2.6.8 and 6.1.1.4'
H H 0.0000 0.0000 'International Tables Vol C Tables 4.2.6.8 and 6.1.1.4'
Eu Eu -0.1578 3.6682 'International Tables Vol C Tables 4.2.6.8 and 6.1.1.4'
N N 0.0061 0.0033 'International Tables Vol C Tables 4.2.6.8 and 6.1.1.4'
O O 0.0106 0.0060 'International Tables Vol C Tables 4.2.6.8 and 6.1.1.4'

loop_
_geom_angle_atom_site_label_1
_geom_angle_atom_site_label_2
_geom_angle_atom_site_label_3
_geom_angle
_geom_angle_site_symmetry_1
_geom_angle_site_symmetry_3
O4 Eu1 O5 89.33(15) 2_666 1_654
O4 Eu1 O7 150.96(15) 2_666 .
O5 Eu1 O7 96.72(16) 1_654 .
O4 Eu1 O1 84.12(15) 2_666 .
O5 Eu1 O1 138.86(15) 1_654 .
O7 Eu1 O1 72.66(15) . .
O4 Eu1 O6 142.28(14) 2_666 2_755
O5 Eu1 O6 77.14(15) 1_654 2_755
O7 Eu1 O6 66.50(13) . 2_755
O1 Eu1 O6 128.54(15) . 2_755
O4 Eu1 O2 80.09(15) 2_666 .
O5 Eu1 O2 85.45(14) 1_654 .
O7 Eu1 O2 72.16(14) . .
O1 Eu1 O2 53.40(14) . .
O6 Eu1 O2 132.39(15) 2_755 .
O4 Eu1 N1 74.25(15) 2_666 .
O5 Eu1 N1 88.65(15) 1_654 .
O7 Eu1 N1 134.04(15) . .
O1 Eu1 N1 127.70(15) . .
O6 Eu1 N1 70.44(14) 2_755 .
O2 Eu1 N1 153.73(16) . .
O4 Eu1 N2 102.75(17) 2_666 .
O5 Eu1 N2 144.27(16) 1_654 .
O7 Eu1 N2 88.75(17) . .
O1 Eu1 N2 76.42(16) . .
O6 Eu1 N2 72.83(17) 2_755 .
O2 Eu1 N2 129.42(15) . .
N1 Eu1 N2 63.43(16) . .
O4 Eu1 C14 85.52(16) 2_666 .
O5 Eu1 C14 111.96(17) 1_654 .
O7 Eu1 C14 65.86(15) . .
O1 Eu1 C14 27.15(16) . .
O6 Eu1 C14 132.20(15) 2_755 .
O2 Eu1 C14 26.92(16) . .
N1 Eu1 C14 151.08(17) . .
N2 Eu1 C14 102.51(18) . .
O4 Eu1 C13 161.72(15) 2_666 2_755
O5 Eu1 C13 81.46(15) 1_654 2_755
O7 Eu1 C13 46.74(13) . 2_755
O1 Eu1 C13 113.13(15) . 2_755
O6 Eu1 C13 19.78(13) 2_755 2_755
O2 Eu1 C13 114.60(15) . 2_755
N1 Eu1 C13 89.69(15) . 2_755
N2 Eu1 C13 76.85(17) . 2_755
C14 Eu1 C13 112.55(15) . 2_755
O4 Eu1 C13 169.90(14) 2_666 .
O5 Eu1 C13 90.23(15) 1_654 .
O7 Eu1 C13 19.45(13) . .
O1 Eu1 C13 89.60(15) . .
O6 Eu1 C13 47.06(13) 2_755 .
O2 Eu1 C13 89.81(14) . .
N1 Eu1 C13 115.83(14) . .
N2 Eu1 C13 83.35(16) . .
C14 Eu1 C13 85.29(15) . .
C13 Eu1 C13 27.29(19) 2_755 .
C14 O1 Eu1 92.1(4) . .
C14 O2 Eu1 90.3(3) . .
C21 O3 C18 116.4(5) . .
C27 O4 Eu1 170.8(4) . 2_666
C27 O5 Eu1 142.8(4) . 1_456
C13 O6 Eu1 119.2(3) . 2_755
C13 O7 Eu1 120.5(4) . .
C1 N1 C12 117.4(5) . .
C1 N1 Eu1 123.5(4) . .
C12 N1 Eu1 118.7(4) . .
C10 N2 C11 117.0(6) . .
C10 N2 Eu1 122.3(5) . .
C11 N2 Eu1 119.4(4) . .
N1 C1 C2 123.7(6) . .
N1 C1 H1A 118.2 . .
C2 C1 H1A 118.2 . .
C3 C2 C1 120.1(6) . .
C3 C2 H2A 120.0 . .
C1 C2 H2A 120.0 . .
C2 C3 C4 118.9(6) . .
C2 C3 H3A 120.6 . .
C4 C3 H3A 120.6 . .
C3 C4 C12 119.1(6) . .
C3 C4 C5 123.1(6) . .
C12 C4 C5 117.8(6) . .
C6 C5 C4 120.8(7) . .
C6 C5 H5A 119.6 . .
C4 C5 H5A 119.6 . .
C5 C6 C7 121.8(7) . .
C5 C6 H6A 119.1 . .
C7 C6 H6A 119.1 . .
C8 C7 C11 116.9(7) . .
C8 C7 C6 123.0(7) . .
C11 C7 C6 120.0(7) . .
C9 C8 C7 119.9(7) . .
C9 C8 H8A 120.1 . .
C7 C8 H8A 120.1 . .
C8 C9 C10 118.3(8) . .
C8 C9 H9A 120.9 . .
C10 C9 H9A 120.9 . .
N2 C10 C9 123.9(7) . .
N2 C10 H10A 118.0 . .
C9 C10 H10A 118.0 . .
N2 C11 C7 123.9(6) . .
N2 C11 C12 117.4(6) . .
C7 C11 C12 118.7(6) . .
N1 C12 C4 120.8(6) . .
N1 C12 C11 118.5(5) . .
C4 C12 C11 120.7(6) . .
O7 C13 O6 126.3(5) . .
O7 C13 C13 116.2(6) . 2_755
O6 C13 C13 117.5(6) . 2_755
O7 C13 Eu1 167.3(4) . 2_755
O6 C13 Eu1 41.0(3) . 2_755
C13 C13 Eu1 76.5(4) 2_755 2_755
O7 C13 Eu1 40.0(3) . .
O6 C13 Eu1 166.2(4) . .
C13 C13 Eu1 76.2(4) 2_755 .
Eu1 C13 Eu1 152.71(19) 2_755 .
O2 C14 O1 121.2(6) . .
O2 C14 C15 119.8(6) . .
O1 C14 C15 118.9(6) . .
O2 C14 Eu1 62.8(3) . .
O1 C14 Eu1 60.7(3) . .
C15 C14 Eu1 162.6(4) . .
C16 C15 C20 119.4(6) . .
C16 C15 C14 119.6(6) . .
C20 C15 C14 120.9(6) . .
C15 C16 C17 119.9(7) . .
C15 C16 H16A 120.0 . .
C17 C16 H16A 120.0 . .
C18 C17 C16 120.0(7) . .
C18 C17 H17A 120.0 . .
C16 C17 H17A 120.0 . .
C17 C18 C19 120.8(6) . .
C17 C18 O3 119.3(6) . .
C19 C18 O3 119.9(6) . .
C18 C19 C20 118.5(6) . .
C18 C19 H19A 120.7 . .
C20 C19 H19A 120.7 . .
C15 C20 C19 121.4(6) . .
C15 C20 H20A 119.3 . .
C19 C20 H20A 119.3 . .
C22 C21 C26 120.3(5) . .
C22 C21 O3 121.5(6) . .
C26 C21 O3 118.2(6) . .
C21 C22 C23 120.5(6) . .
C21 C22 H22A 119.7 . .
C23 C22 H22A 119.7 . .
C22 C23 C24 119.2(5) . .
C22 C23 H23A 120.4 . .
C24 C23 H23A 120.4 . .
C25 C24 C23 119.1(5) . .
C25 C24 C27 121.7(5) . .
C23 C24 C27 119.2(5) . .
C26 C25 C24 121.0(6) . .
C26 C25 H25A 119.5 . .
C24 C25 H25A 119.5 . .
C21 C26 C25 119.8(6) . .
C21 C26 H26A 120.1 . .
C25 C26 H26A 120.1 . .
O4 C27 O5 125.1(5) . .
O4 C27 C24 118.0(5) . .
O5 C27 C24 116.9(5) . .

loop_
_geom_bond_atom_site_label_1
_geom_bond_atom_site_label_2
_geom_bond_distance
_geom_bond_site_symmetry_2
Eu1 O4 2.315(4) 2_666
Eu1 O5 2.322(4) 1_654
Eu1 O7 2.411(4) .
Eu1 O1 2.423(4) .
Eu1 O6 2.425(4) 2_755
Eu1 O2 2.469(4) .
Eu1 N1 2.562(5) .
Eu1 N2 2.568(5) .
Eu1 C14 2.775(6) .
Eu1 C13 3.226(6) 2_755
Eu1 C13 3.230(6) .
O1 C14 1.267(7) .
O2 C14 1.256(7) .
O3 C21 1.380(7) .
O3 C18 1.389(7) .
O4 C27 1.216(7) .
O4 Eu1 2.315(4) 2_666
O5 C27 1.261(7) .
O5 Eu1 2.322(4) 1_456
O6 C13 1.251(7) .
O6 Eu1 2.425(4) 2_755
O7 C13 1.248(7) .
N1 C1 1.336(8) .
N1 C12 1.357(8) .
N2 C10 1.330(9) .
N2 C11 1.342(8) .
C1 C2 1.380(9) .
C1 H1A 0.9300 .
C2 C3 1.347(10) .
C2 H2A 0.9300 .
C3 C4 1.381(9) .
C3 H3A 0.9300 .
C4 C12 1.430(8) .
C4 C5 1.433(9) .
C5 C6 1.349(11) .
C5 H5A 0.9300 .
C6 C7 1.418(10) .
C6 H6A 0.9300 .
C7 C8 1.390(11) .
C7 C11 1.397(9) .
C8 C9 1.379(12) .
C8 H8A 0.9300 .
C9 C10 1.380(11) .
C9 H9A 0.9300 .
C10 H10A 0.9300 .
C11 C12 1.432(9) .
C13 C13 1.523(11) 2_755
C13 Eu1 3.226(6) 2_755
C14 C15 1.504(8) .
C15 C16 1.363(9) .
C15 C20 1.370(9) .
C16 C17 1.385(9) .
C16 H16A 0.9300 .
C17 C18 1.361(10) .
C17 H17A 0.9300 .
C18 C19 1.373(10) .
C19 C20 1.374(9) .
C19 H19A 0.9300 .
C20 H20A 0.9300 .
C21 C22 1.376(9) .
C21 C26 1.377(9) .
C22 C23 1.389(8) .
C22 H22A 0.9300 .
C23 C24 1.404(8) .
C23 H23A 0.9300 .
C24 C25 1.385(8) .
C24 C27 1.510(7) .
C25 C26 1.378(8) .
C25 H25A 0.9300 .
C26 H26A 0.9300 .

loop_
_geom_torsion_atom_site_label_1
_geom_torsion_atom_site_label_2
_geom_torsion_atom_site_label_3
_geom_torsion_atom_site_label_4
_geom_torsion
_geom_torsion_site_symmetry_1
_geom_torsion_site_symmetry_2
_geom_torsion_site_symmetry_3
_geom_torsion_site_symmetry_4
O4 Eu1 O1 C14 91.6(4) 2_666 . . .
O5 Eu1 O1 C14 9.4(5) 1_654 . . .
O7 Eu1 O1 C14 -70.7(4) . . . .
O6 Eu1 O1 C14 -109.2(4) 2_755 . . .
O2 Eu1 O1 C14 9.6(3) . . . .
N1 Eu1 O1 C14 156.5(3) . . . .
N2 Eu1 O1 C14 -163.7(4) . . . .
C13 Eu1 O1 C14 -94.6(4) 2_755 . . .
C13 Eu1 O1 C14 -80.4(4) . . . .
O4 Eu1 O2 C14 -99.7(4) 2_666 . . .
O5 Eu1 O2 C14 170.2(4) 1_654 . . .
O7 Eu1 O2 C14 71.6(4) . . . .
O1 Eu1 O2 C14 -9.7(3) . . . .
O6 Eu1 O2 C14 102.2(4) 2_755 . . .
N1 Eu1 O2 C14 -112.2(4) . . . .
N2 Eu1 O2 C14 -1.3(4) . . . .
C13 Eu1 O2 C14 91.7(4) 2_755 . . .
C13 Eu1 O2 C14 79.9(4) . . . .
O4 Eu1 O7 C13 172.1(4) 2_666 . . .
O5 Eu1 O7 C13 71.2(5) 1_654 . . .
O1 Eu1 O7 C13 -149.5(5) . . . .
O6 Eu1 O7 C13 -1.6(5) 2_755 . . .
O2 Eu1 O7 C13 154.2(5) . . . .
N1 Eu1 O7 C13 -23.4(6) . . . .
N2 Eu1 O7 C13 -73.4(5) . . . .
C14 Eu1 O7 C13 -177.7(6) . . . .
C13 Eu1 O7 C13 -0.3(6) 2_755 . . .
O4 Eu1 N1 C1 -61.3(5) 2_666 . . .
O5 Eu1 N1 C1 28.3(5) 1_654 . . .
O7 Eu1 N1 C1 126.4(5) . . . .
O1 Eu1 N1 C1 -130.7(5) . . . .
O6 Eu1 N1 C1 105.2(5) 2_755 . . .
O2 Eu1 N1 C1 -48.5(6) . . . .
N2 Eu1 N1 C1 -174.8(5) . . . .
C14 Eu1 N1 C1 -108.6(5) . . . .
C13 Eu1 N1 C1 109.8(5) 2_755 . . .
C13 Eu1 N1 C1 117.9(5) . . . .
O4 Eu1 N1 C12 125.7(4) 2_666 . . .
O5 Eu1 N1 C12 -144.6(4) 1_654 . . .
O7 Eu1 N1 C12 -46.5(5) . . . .
O1 Eu1 N1 C12 56.4(5) . . . .
O6 Eu1 N1 C12 -67.8(4) 2_755 . . .
O2 Eu1 N1 C12 138.5(4) . . . .
N2 Eu1 N1 C12 12.3(4) . . . .
C14 Eu1 N1 C12 78.4(5) . . . .
C13 Eu1 N1 C12 -63.1(4) 2_755 . . .
C13 Eu1 N1 C12 -55.0(5) . . . .
O4 Eu1 N2 C10 114.7(6) 2_666 . . .
O5 Eu1 N2 C10 -138.1(6) 1_654 . . .
O7 Eu1 N2 C10 -38.3(6) . . . .
O1 Eu1 N2 C10 34.1(6) . . . .
O6 Eu1 N2 C10 -104.1(6) 2_755 . . .
O2 Eu1 N2 C10 27.2(7) . . . .
N1 Eu1 N2 C10 179.6(6) . . . .
C14 Eu1 N2 C10 26.6(6) . . . .
C13 Eu1 N2 C10 -84.0(6) 2_755 . . .
C13 Eu1 N2 C10 -57.1(6) . . . .
O4 Eu1 N2 C11 -78.9(5) 2_666 . . .
O5 Eu1 N2 C11 28.2(6) 1_654 . . .
O7 Eu1 N2 C11 128.0(5) . . . .
O1 Eu1 N2 C11 -159.5(5) . . . .
O6 Eu1 N2 C11 62.3(4) 2_755 . . .
O2 Eu1 N2 C11 -166.5(4) . . . .
N1 Eu1 N2 C11 -14.0(4) . . . .
C14 Eu1 N2 C11 -167.1(4) . . . .
C13 Eu1 N2 C11 82.3(5) 2_755 . . .
C13 Eu1 N2 C11 109.3(5) . . . .
C12 N1 C1 C2 3.4(9) . . . .
Eu1 N1 C1 C2 -169.7(5) . . . .
N1 C1 C2 C3 -2.9(11) . . . .
C1 C2 C3 C4 0.3(10) . . . .
C2 C3 C4 C12 1.5(10) . . . .
C2 C3 C4 C5 179.2(7) . . . .
C3 C4 C5 C6 -177.4(7) . . . .
C12 C4 C5 C6 0.4(10) . . . .
C4 C5 C6 C7 -4.0(12) . . . .
C5 C6 C7 C8 -174.1(8) . . . .
C5 C6 C7 C11 3.5(12) . . . .
C11 C7 C8 C9 1.4(12) . . . .
C6 C7 C8 C9 179.0(8) . . . .
C7 C8 C9 C10 -2.6(15) . . . .
C11 N2 C10 C9 -2.1(13) . . . .
Eu1 N2 C10 C9 164.6(7) . . . .
C8 C9 C10 N2 3.0(15) . . . .
C10 N2 C11 C7 0.8(10) . . . .
Eu1 N2 C11 C7 -166.3(5) . . . .
C10 N2 C11 C12 -178.1(6) . . . .
Eu1 N2 C11 C12 14.8(7) . . . .
C8 C7 C11 N2 -0.5(10) . . . .
C6 C7 C11 N2 -178.2(6) . . . .
C8 C7 C11 C12 178.4(6) . . . .
C6 C7 C11 C12 0.7(10) . . . .
C1 N1 C12 C4 -1.4(8) . . . .
Eu1 N1 C12 C4 172.0(4) . . . .
C1 N1 C12 C11 176.1(5) . . . .
Eu1 N1 C12 C11 -10.5(7) . . . .
C3 C4 C12 N1 -1.0(9) . . . .
C5 C4 C12 N1 -178.8(6) . . . .
C3 C4 C12 C11 -178.4(6) . . . .
C5 C4 C12 C11 3.7(9) . . . .
N2 C11 C12 N1 -2.8(8) . . . .
C7 C11 C12 N1 178.3(6) . . . .
N2 C11 C12 C4 174.7(5) . . . .
C7 C11 C12 C4 -4.2(9) . . . .
Eu1 O7 C13 O6 -177.3(5) . . . .
Eu1 O7 C13 C13 0.6(10) . . . 2_755
Eu1 O7 C13 Eu1 178.9(19) . . . 2_755
Eu1 O6 C13 O7 -178.7(5) 2_755 . . .
Eu1 O6 C13 C13 3.4(9) 2_755 . . 2_755
Eu1 O6 C13 Eu1 174.1(16) 2_755 . . .
O4 Eu1 C13 O7 -22.4(12) 2_666 . . .
O5 Eu1 C13 O7 -109.9(5) 1_654 . . .
O1 Eu1 C13 O7 29.0(5) . . . .
O6 Eu1 C13 O7 178.0(6) 2_755 . . .
O2 Eu1 C13 O7 -24.4(5) . . . .
N1 Eu1 C13 O7 161.5(5) . . . .
N2 Eu1 C13 O7 105.3(5) . . . .
C14 Eu1 C13 O7 2.1(5) . . . .
C13 Eu1 C13 O7 179.5(9) 2_755 . . .
O4 Eu1 C13 O6 -13(3) 2_666 . . .
O5 Eu1 C13 O6 -100.8(19) 1_654 . . .
O7 Eu1 C13 O6 9.1(17) . . . .
O1 Eu1 C13 O6 38.0(19) . . . .
O6 Eu1 C13 O6 -172.9(19) 2_755 . . .
O2 Eu1 C13 O6 -15.4(19) . . . .
N1 Eu1 C13 O6 170.6(19) . . . .
N2 Eu1 C13 O6 114.4(19) . . . .
C14 Eu1 C13 O6 11.2(19) . . . .
C13 Eu1 C13 O6 -171(2) 2_755 . . .
O4 Eu1 C13 C13 158.1(7) 2_666 . . 2_755
O5 Eu1 C13 C13 70.6(5) 1_654 . . 2_755
O7 Eu1 C13 C13 -179.5(9) . . . 2_755
O1 Eu1 C13 C13 -150.5(5) . . . 2_755
O6 Eu1 C13 C13 -1.4(4) 2_755 . . 2_755
O2 Eu1 C13 C13 156.1(5) . . . 2_755
N1 Eu1 C13 C13 -18.0(5) . . . 2_755
N2 Eu1 C13 C13 -74.1(5) . . . 2_755
C14 Eu1 C13 C13 -177.3(5) . . . 2_755
O4 Eu1 C13 Eu1 158.1(7) 2_666 . . 2_755
O5 Eu1 C13 Eu1 70.6(5) 1_654 . . 2_755
O7 Eu1 C13 Eu1 -179.5(9) . . . 2_755
O1 Eu1 C13 Eu1 -150.5(5) . . . 2_755
O6 Eu1 C13 Eu1 -1.4(4) 2_755 . . 2_755
O2 Eu1 C13 Eu1 156.1(5) . . . 2_755
N1 Eu1 C13 Eu1 -18.0(5) . . . 2_755
N2 Eu1 C13 Eu1 -74.1(5) . . . 2_755
C14 Eu1 C13 Eu1 -177.3(5) . . . 2_755
C13 Eu1 C13 Eu1 0.0 2_755 . . 2_755
Eu1 O2 C14 O1 17.6(6) . . . .
Eu1 O2 C14 C15 -160.5(5) . . . .
Eu1 O1 C14 O2 -18.0(6) . . . .
Eu1 O1 C14 C15 160.1(5) . . . .
O4 Eu1 C14 O2 76.9(4) 2_666 . . .
O5 Eu1 C14 O2 -10.6(4) 1_654 . . .
O7 Eu1 C14 O2 -98.1(4) . . . .
O1 Eu1 C14 O2 162.7(6) . . . .
O6 Eu1 C14 O2 -103.0(4) 2_755 . . .
N1 Eu1 C14 O2 122.1(4) . . . .
N2 Eu1 C14 O2 179.0(3) . . . .
C13 Eu1 C14 O2 -100.2(4) 2_755 . . .
C13 Eu1 C14 O2 -98.9(4) . . . .
O4 Eu1 C14 O1 -85.8(4) 2_666 . . .
O5 Eu1 C14 O1 -173.3(3) 1_654 . . .
O7 Eu1 C14 O1 99.1(4) . . . .
O6 Eu1 C14 O1 94.3(4) 2_755 . . .
O2 Eu1 C14 O1 -162.7(6) . . . .
N1 Eu1 C14 O1 -40.7(5) . . . .
N2 Eu1 C14 O1 16.2(4) . . . .
C13 Eu1 C14 O1 97.0(4) 2_755 . . .
C13 Eu1 C14 O1 98.3(4) . . . .
O4 Eu1 C14 C15 -179.7(16) 2_666 . . .
O5 Eu1 C14 C15 92.9(15) 1_654 . . .
O7 Eu1 C14 C15 5.3(15) . . . .
O1 Eu1 C14 C15 -93.8(16) . . . .
O6 Eu1 C14 C15 0.5(17) 2_755 . . .
O2 Eu1 C14 C15 103.4(16) . . . .
N1 Eu1 C14 C15 -134.5(14) . . . .
N2 Eu1 C14 C15 -77.6(16) . . . .
C13 Eu1 C14 C15 3.2(16) 2_755 . . .
C13 Eu1 C14 C15 4.5(15) . . . .
O2 C14 C15 C16 165.7(6) . . . .
O1 C14 C15 C16 -12.4(9) . . . .
Eu1 C14 C15 C16 71.6(17) . . . .
O2 C14 C15 C20 -11.9(9) . . . .
O1 C14 C15 C20 170.0(6) . . . .
Eu1 C14 C15 C20 -105.9(15) . . . .
C20 C15 C16 C17 -1.0(10) . . . .
C14 C15 C16 C17 -178.6(6) . . . .
C15 C16 C17 C18 0.9(11) . . . .
C16 C17 C18 C19 0.2(11) . . . .
C16 C17 C18 O3 176.6(6) . . . .
C21 O3 C18 C17 76.0(8) . . . .
C21 O3 C18 C19 -107.5(7) . . . .
C17 C18 C19 C20 -1.0(10) . . . .
O3 C18 C19 C20 -177.4(6) . . . .
C16 C15 C20 C19 0.2(10) . . . .
C14 C15 C20 C19 177.8(6) . . . .
C18 C19 C20 C15 0.8(11) . . . .
C18 O3 C21 C22 39.4(9) . . . .
C18 O3 C21 C26 -141.0(7) . . . .
C26 C21 C22 C23 -1.9(10) . . . .
O3 C21 C22 C23 177.6(6) . . . .
C21 C22 C23 C24 1.8(9) . . . .
C22 C23 C24 C25 -0.7(9) . . . .
C22 C23 C24 C27 177.7(5) . . . .
C23 C24 C25 C26 -0.3(10) . . . .
C27 C24 C25 C26 -178.7(6) . . . .
C22 C21 C26 C25 0.9(10) . . . .
O3 C21 C26 C25 -178.7(6) . . . .
C24 C25 C26 C21 0.2(10) . . . .
Eu1 O4 C27 O5 35(3) 2_666 . . .
Eu1 O4 C27 C24 -146(2) 2_666 . . .
Eu1 O5 C27 O4 -54.6(9) 1_456 . . .
Eu1 O5 C27 C24 127.1(5) 1_456 . . .
C25 C24 C27 O4 -175.1(6) . . . .
C23 C24 C27 O4 6.6(8) . . . .
C25 C24 C27 O5 3.4(8) . . . .
C23 C24 C27 O5 -174.9(6) . . . .
